data_7711677
loop_
_publ_author_name
'Guo, Hui-li'
'Xing, Xiao-Xiao'
'Mao, Shao-Xu'
'Feng, Tong'
'Fan, Yanhua'
'Qin, Zhijie'
'Pang, Jingyu'
'Bai, Yan'
'Dang, Dong-Bin'

_publ_section_title
;
 Two Three-dimensional Fe(II) Frameworks Based on {P4Mo6} Tetrameric
 Clusters Exhibiting Efficient Visible-light Photocatalytic Properties for
 the Degradation of Cr(VI) and Methylene Blue
;
_journal_name_full 'Dalton Transactions'
_journal_paper_doi 10.1039/D2DT02664C
_journal_year 2022
_chemical_formula_sum 'C20 H67 Fe10 Mo24 N4 Na6 O141 P17'
_chemical_formula_weight 6145.26
_space_group_crystal_system tetragonal
_space_group_IT_number 142
_space_group_name_Hall '-I 4bd 2c'
_space_group_name_H-M_alt 'I 41/a c d :2'
_atom_sites_solution_hydrogens mixed
_audit_creation_method SHELXL-2017/1
_audit_update_record
;
2022-10-27 deposited with the CCDC.	2022-11-02 downloaded from the CCDC.
;
_cell_angle_alpha 90
_cell_angle_beta 90
_cell_angle_gamma 90
_cell_formula_units_Z 8
_cell_length_a 26.8287(5)
_cell_length_b 26.8287(5)
_cell_length_c 40.8233(8)
_cell_measurement_reflns_used 9951
_cell_measurement_temperature 296(2)
_cell_measurement_theta_max 27.42
_cell_measurement_theta_min 2.26
_cell_volume 29383.8(10)
_computing_cell_refinement 'Bruker SAINT'
_computing_data_collection 'Bruker APEX2'
_computing_data_reduction 'Bruker SAINT'
_computing_molecular_graphics 'Bruker SHELXTL'
_computing_publication_material 'Bruker SHELXTL'
_computing_structure_refinement 'SHELXL-2017/1 (Sheldrick, 2017)'
_computing_structure_solution 'SHELXS-97 (Sheldrick 2008)'
_diffrn_ambient_temperature 296(2)
_diffrn_measured_fraction_theta_full 0.998
_diffrn_measured_fraction_theta_max 0.998
_diffrn_measurement_device_type 'Bruker APEX-II CCD'
_diffrn_radiation_type MoK\a
_diffrn_radiation_wavelength 0.71073
_diffrn_reflns_av_R_equivalents 0.0474
_diffrn_reflns_av_unetI/netI 0.0367
_diffrn_reflns_Laue_measured_fraction_full 0.998
_diffrn_reflns_Laue_measured_fraction_max 0.998
_diffrn_reflns_limit_h_max 22
_diffrn_reflns_limit_h_min -34
_diffrn_reflns_limit_k_max 25
_diffrn_reflns_limit_k_min -34
_diffrn_reflns_limit_l_max 39
_diffrn_reflns_limit_l_min -52
_diffrn_reflns_number 40848
_diffrn_reflns_point_group_measured_fraction_full 0.998
_diffrn_reflns_point_group_measured_fraction_max 0.998
_diffrn_reflns_theta_full 25.242
_diffrn_reflns_theta_max 27.494
_diffrn_reflns_theta_min 2.263
_exptl_absorpt_coefficient_mu 3.253
_exptl_crystal_colour RED
_exptl_crystal_density_diffrn 2.778
_exptl_crystal_description BLOCK
_exptl_crystal_F_000 23456
_exptl_crystal_size_max 0.100
_exptl_crystal_size_mid 0.080
_exptl_crystal_size_min 0.060
_refine_diff_density_max 2.172
_refine_diff_density_min -0.851
_refine_diff_density_rms 0.195
_refine_ls_extinction_method none
_refine_ls_goodness_of_fit_ref 1.022
_refine_ls_hydrogen_treatment constr
_refine_ls_matrix_type full
_refine_ls_number_parameters 470
_refine_ls_number_reflns 8425
_refine_ls_number_restraints 38
_refine_ls_restrained_S_all 1.021
_refine_ls_R_factor_all 0.0559
_refine_ls_R_factor_gt 0.0414
_refine_ls_shift/su_max 0.000
_refine_ls_shift/su_mean 0.000
_refine_ls_structure_factor_coef Fsqd
_refine_ls_weighting_details 'w=1/[\s^2^(Fo^2^)+(0.0423P)^2^+784.2456P] where P=(Fo^2^+2Fc^2^)/3'
_refine_ls_weighting_scheme calc
_refine_ls_wR_factor_gt 0.1041
_refine_ls_wR_factor_ref 0.1130
_reflns_Friedel_coverage 0.000
_reflns_number_gt 6819
_reflns_number_total 8425
_reflns_threshold_expression 'I > 2\s(I)'
_cod_data_source_file d2dt02664c2.cif
_cod_data_source_block ddb
_cod_original_cell_volume 29383.8(12)
_cod_original_sg_symbol_H-M 'I 41/a c d'
_cod_database_code 7711677
_shelx_shelxl_version_number 2017/1
_shelx_space_group_comment
;
The symmetry employed for this shelxl refinement is uniquely defined
by the following loop, which should always be used as a source of
symmetry information in preference to the above space-group names.
They are only intended as comments.
;
_shelx_estimated_absorpt_t_min 0.737
_shelx_estimated_absorpt_t_max 0.829

loop_
_space_group_symop_operation_xyz
'x, y, z'
'-x+1/2, -y, z+1/2'
'-y+1/4, x+3/4, z+1/4'
'y+1/4, -x+1/4, z+3/4'
'-x+1/2, y, -z'
'x, -y, -z+1/2'
'y+1/4, x+3/4, -z+3/4'
'-y+1/4, -x+1/4, -z+1/4'
'x+1/2, y+1/2, z+1/2'
'-x+1, -y+1/2, z+1'
'-y+3/4, x+5/4, z+3/4'
'y+3/4, -x+3/4, z+5/4'
'-x+1, y+1/2, -z+1/2'
'x+1/2, -y+1/2, -z+1'
'y+3/4, x+5/4, -z+5/4'
'-y+3/4, -x+3/4, -z+3/4'
'-x, -y, -z'
'x-1/2, y, -z-1/2'
'y-1/4, -x-3/4, -z-1/4'
'-y-1/4, x-1/4, -z-3/4'
'x-1/2, -y, z'
'-x, y, z-1/2'
'-y-1/4, -x-3/4, z-3/4'
'y-1/4, x-1/4, z-1/4'
'-x+1/2, -y+1/2, -z+1/2'
'x, y+1/2, -z'
'y+1/4, -x-1/4, -z+1/4'
'-y+1/4, x+1/4, -z-1/4'
'x, -y+1/2, z+1/2'
'-x+1/2, y+1/2, z'
'-y+1/4, -x-1/4, z-1/4'
'y+1/4, x+1/4, z+1/4'

loop_
_atom_site_label
_atom_site_type_symbol
_atom_site_fract_x
_atom_site_fract_y
_atom_site_fract_z
_atom_site_U_iso_or_equiv
_atom_site_adp_type
_atom_site_occupancy
_atom_site_site_symmetry_order
_atom_site_calc_flag
_atom_site_refinement_flags_posn
_atom_site_refinement_flags_adp
_atom_site_refinement_flags_occupancy
_atom_site_disorder_assembly
_atom_site_disorder_group
Fe1 Fe 0.250000 0.21099(5) 0.000000 0.0147(3) Uani 1 2 d S T P . .
Fe2 Fe 0.02188(3) 0.15590(3) -0.07192(2) 0.01333(18) Uani 1 1 d . . . . .
Fe3 Fe -0.03907(4) 0.03393(4) -0.02259(2) 0.0204(2) Uani 1 1 d . . . . .
Mo1 Mo 0.12208(2) 0.25877(2) 0.02867(2) 0.01460(12) Uani 1 1 d . . . . .
Mo2 Mo 0.12366(2) 0.16224(2) 0.02839(2) 0.01525(12) Uani 1 1 d . . . . .
Mo3 Mo 0.18457(2) 0.09682(2) -0.03454(2) 0.01597(12) Uani 1 1 d . . . . .
Mo4 Mo 0.22328(2) 0.14721(2) -0.08257(2) 0.01570(12) Uani 1 1 d . . . . .
Mo5 Mo 0.22645(2) 0.27655(2) -0.08104(2) 0.01492(12) Uani 1 1 d . . . . .
Mo6 Mo 0.18201(2) 0.32374(2) -0.03402(2) 0.01435(12) Uani 1 1 d . . . . .
P1 P 0.12609(6) 0.20931(6) -0.04808(4) 0.0124(3) Uani 1 1 d . . . . .
P2 P 0.06905(6) 0.07538(6) -0.01556(4) 0.0164(3) Uani 1 1 d . . . . .
P3 P 0.06307(6) 0.34786(6) -0.01399(4) 0.0151(3) Uani 1 1 d . . . . .
P4 P 0.19519(6) 0.21521(7) -0.14975(4) 0.0169(3) Uani 1 1 d . . . . .
P5 P 0.000000 0.250000 -0.125000 0.0124(6) Uani 1 4 d S T P . .
O1 O 0.11952(19) 0.2707(2) 0.06896(11) 0.0235(11) Uani 1 1 d . . . . .
O2 O 0.1230(2) 0.1500(2) 0.06864(12) 0.0265(11) Uani 1 1 d . . . . .
O3 O 0.22198(19) 0.04669(19) -0.03499(13) 0.0257(11) Uani 1 1 d . . . . .
O4 O 0.2685(2) 0.1077(2) -0.09375(13) 0.0269(11) Uani 1 1 d . . . . .
O5 O 0.27282(19) 0.31632(19) -0.08873(12) 0.0256(11) Uiso 1 1 d . . . . .
O6 O 0.2167(2) 0.3756(2) -0.03193(13) 0.0274(11) Uani 1 1 d . . . . .
O7 O 0.07508(17) 0.20686(17) -0.06384(12) 0.0189(10) Uani 1 1 d . . . . .
O8 O 0.13390(17) 0.16338(16) -0.02594(11) 0.0149(9) Uani 1 1 d . . . . .
O9 O 0.13013(17) 0.25689(17) -0.02703(10) 0.0157(9) Uani 1 1 d . . . . .
O10 O 0.16934(17) 0.21113(16) -0.07303(10) 0.0150(9) Uani 1 1 d . . . . .
O11 O 0.03755(17) 0.02918(17) -0.00757(12) 0.0206(10) Uani 1 1 d . . . . .
O12 O 0.04507(17) 0.10345(18) -0.04342(12) 0.0203(10) Uani 1 1 d . . . . .
O13 O 0.07424(18) 0.10725(18) 0.01548(11) 0.0207(10) Uani 1 1 d . . . . .
O14 O 0.12083(17) 0.05715(17) -0.02671(12) 0.0205(10) Uani 1 1 d . . . . .
O15 O 0.02743(17) 0.32222(17) -0.03817(11) 0.0181(10) Uani 1 1 d . . . . .
O16 O 0.11349(17) 0.35721(18) -0.03185(11) 0.0193(10) Uani 1 1 d . . . . .
O17 O 0.04440(18) 0.39737(18) -0.00116(12) 0.0202(10) Uani 1 1 d . . . . .
O18 O 0.06941(17) 0.31132(18) 0.01479(11) 0.0188(10) Uani 1 1 d . . . . .
O19 O 0.14105(18) 0.21891(18) -0.16007(11) 0.0199(10) Uiso 1 1 d . . . . .
O20 O 0.22956(19) 0.2144(2) -0.17973(12) 0.0259(11) Uani 1 1 d . . . . .
O21 O 0.20351(18) 0.16725(18) -0.12971(11) 0.0203(10) Uani 1 1 d . . . . .
O22 O 0.20849(18) 0.26169(19) -0.12885(11) 0.0214(10) Uani 1 1 d . . . . .
O23 O 0.17408(17) 0.31417(18) 0.01655(11) 0.0186(10) Uani 1 1 d . . . . .
O24 O 0.07023(17) 0.20978(18) 0.02042(11) 0.0196(10) Uani 1 1 d . . . . .
O25 O 0.17817(16) 0.21168(17) 0.02549(11) 0.0152(9) Uani 1 1 d . . . . .
O26 O 0.17830(17) 0.10823(17) 0.01622(11) 0.0188(10) Uani 1 1 d . . . . .
O27 O 0.16326(17) 0.10670(17) -0.07986(11) 0.0188(10) Uani 1 1 d . . . . .
O28 O 0.23336(16) 0.15175(17) -0.03483(11) 0.0165(9) Uani 1 1 d . . . . .
O29 O 0.26778(17) 0.21115(17) -0.08394(11) 0.0176(9) Uani 1 1 d . . . . .
O30 O 0.16662(17) 0.31634(18) -0.08011(11) 0.0190(10) Uani 1 1 d . . . . .
O31 O 0.23191(16) 0.26963(17) -0.03309(11) 0.0160(9) Uani 1 1 d . . . . .
O32 O -0.00608(17) 0.20311(17) -0.10400(11) 0.0179(10) Uani 1 1 d . . . . .
Na1 Na -0.08499(11) 0.17743(14) -0.09192(8) 0.0354(8) Uani 1 1 d . . . . .
Na2 Na 0.000000 0.250000 -0.01006(12) 0.0345(10) Uani 1 2 d S T P . .
O1W O -0.1206(3) 0.0359(3) -0.02266(17) 0.0503(17) Uiso 1 1 d . . . . .
O2W O -0.12554(18) 0.17751(18) -0.14360(11) 0.0197(10) Uiso 1 1 d . . . . .
O3W O 0.1789(12) 0.0690(12) -0.1558(7) 0.149(10) Uiso 0.5 1 d . . P . .
O4W O 0.3503(7) 0.1003(7) -0.125000 0.074(7) Uiso 0.5 2 d S . P . .
O5W O 0.2801(7) 0.0980(7) -0.1816(4) 0.070(5) Uiso 0.5 1 d . . P . .
N1 N 0.1374(7) -0.0437(7) -0.0446(4) 0.083(7) Uiso 0.5 1 d G . P . .
C1 C 0.1123(6) -0.0252(7) -0.0719(5) 0.097(10) Uiso 0.5 1 d G . P . .
H1A H 0.082826 -0.007484 -0.069209 0.116 Uiso 0.5 1 calc R U P . .
C2 C 0.1313(8) -0.0334(8) -0.1031(4) 0.113(12) Uiso 0.5 1 d G . P . .
H2A H 0.114582 -0.021031 -0.121313 0.136 Uiso 0.5 1 calc R U P . .
C3 C 0.1754(8) -0.0599(9) -0.1071(4) 0.090(9) Uiso 0.5 1 d G . P . .
C4 C 0.2005(6) -0.0783(8) -0.0798(5) 0.112(12) Uiso 0.5 1 d G . P . .
H4A H 0.229979 -0.096070 -0.082512 0.134 Uiso 0.5 1 calc R U P . .
C5 C 0.1815(7) -0.0702(7) -0.0486(4) 0.091(9) Uiso 0.5 1 d G . P . .
H5A H 0.198225 -0.082524 -0.030407 0.109 Uiso 0.5 1 calc R U P . .
N2 N -0.0361(6) -0.0737(4) -0.0875(4) 0.021(4) Uiso 0.25 1 d G U P . .
C6 C -0.0038(6) -0.1002(6) -0.0674(3) 0.017(4) Uiso 0.25 1 d G U P . .
H6A H 0.010183 -0.084678 -0.048296 0.020 Uiso 0.25 1 d R U P . .
C7 C 0.0081(7) -0.1493(6) -0.0749(4) 0.031(4) Uiso 0.25 1 d G U P . .
H7A H 0.030430 -0.167686 -0.060968 0.037 Uiso 0.25 1 d R U P . .
C8 C -0.0122(7) -0.1718(5) -0.1025(5) 0.028(4) Uiso 0.25 1 d G U P . .
C9 C -0.0444(7) -0.1453(6) -0.1226(4) 0.024(4) Uiso 0.25 1 d G U P . .
H9A H -0.058445 -0.160820 -0.141656 0.029 Uiso 0.25 1 d R U P . .
C10 C -0.0564(5) -0.0962(5) -0.1151(3) 0.007(3) Uiso 0.25 1 d G U P . .
H10A H -0.078693 -0.077813 -0.128973 0.009 Uiso 0.25 1 d R U P . .
N3 N 0.0336(13) -0.3245(6) -0.1188(6) 0.052(6) Uiso 0.25 1 d D U P . .
C11 C 0.0160(15) -0.3089(7) -0.0884(6) 0.048(5) Uiso 0.25 1 d D U P . .
H11A H 0.013156 -0.332230 -0.070692 0.058 Uiso 0.25 1 d R U P . .
C12 C 0.0028(18) -0.2593(8) -0.0837(4) 0.042(5) Uiso 0.25 1 d D U P . .
H12A H -0.009366 -0.248059 -0.062837 0.050 Uiso 0.25 1 d R U P . .
C13 C 0.0078(5) -0.2260(5) -0.10963(15) 0.048(4) Uiso 0.5 1 d D U P . .
C14 C 0.0358(16) -0.2919(7) -0.1450(5) 0.055(6) Uiso 0.25 1 d D U P . .
H14A H 0.045879 -0.303719 -0.166161 0.066 Uiso 0.25 1 d R U P . .

loop_
_atom_site_aniso_label
_atom_site_aniso_U_11
_atom_site_aniso_U_22
_atom_site_aniso_U_33
_atom_site_aniso_U_23
_atom_site_aniso_U_13
_atom_site_aniso_U_12
Fe1 0.0125(6) 0.0176(6) 0.0140(6) 0.000 -0.0015(5) 0.000
Fe2 0.0123(4) 0.0141(4) 0.0137(4) 0.0006(3) -0.0011(3) -0.0002(3)
Fe3 0.0214(5) 0.0193(5) 0.0204(5) 0.0034(4) -0.0026(4) 0.0006(4)
Mo1 0.0122(3) 0.0175(3) 0.0141(2) 0.0003(2) -0.0013(2) 0.0007(2)
Mo2 0.0124(3) 0.0181(3) 0.0152(3) 0.0022(2) -0.0017(2) -0.0013(2)
Mo3 0.0123(3) 0.0162(3) 0.0194(3) 0.0012(2) -0.0018(2) 0.0000(2)
Mo4 0.0128(3) 0.0185(3) 0.0157(3) 0.0002(2) -0.0014(2) 0.0016(2)
Mo5 0.0121(3) 0.0186(3) 0.0141(3) 0.0005(2) -0.0016(2) 0.0007(2)
Mo6 0.0116(3) 0.0160(3) 0.0155(3) 0.0000(2) -0.0018(2) 0.0003(2)
P1 0.0093(7) 0.0142(8) 0.0137(7) -0.0012(6) -0.0018(6) -0.0003(6)
P2 0.0134(8) 0.0148(8) 0.0210(8) 0.0038(6) -0.0021(6) -0.0028(6)
P3 0.0125(8) 0.0161(8) 0.0167(8) -0.0004(6) -0.0012(6) 0.0016(6)
P4 0.0156(8) 0.0210(8) 0.0139(7) -0.0006(7) -0.0017(6) 0.0038(7)
P5 0.0122(9) 0.0122(9) 0.0128(14) 0.000 0.000 0.000
O1 0.025(3) 0.032(3) 0.013(2) 0.002(2) -0.0024(19) 0.000(2)
O2 0.030(3) 0.027(3) 0.023(3) 0.005(2) -0.003(2) -0.004(2)
O3 0.024(3) 0.021(3) 0.031(3) 0.005(2) -0.003(2) 0.005(2)
O4 0.026(3) 0.027(3) 0.027(3) 0.002(2) 0.000(2) 0.010(2)
O6 0.028(3) 0.025(3) 0.029(3) -0.003(2) -0.002(2) -0.005(2)
O7 0.013(2) 0.018(2) 0.025(2) -0.0006(19) -0.0076(19) 0.0000(18)
O8 0.016(2) 0.012(2) 0.017(2) -0.0002(17) -0.0003(18) -0.0009(17)
O9 0.015(2) 0.016(2) 0.016(2) 0.0024(18) -0.0008(17) -0.0026(18)
O10 0.016(2) 0.015(2) 0.014(2) 0.0004(17) 0.0020(17) 0.0002(18)
O11 0.016(2) 0.017(2) 0.029(3) 0.008(2) -0.001(2) -0.0018(18)
O12 0.018(2) 0.020(2) 0.023(2) 0.008(2) -0.0025(19) 0.0000(19)
O13 0.019(2) 0.024(3) 0.019(2) 0.001(2) 0.0026(19) -0.004(2)
O14 0.014(2) 0.016(2) 0.032(3) -0.001(2) 0.000(2) -0.0032(18)
O15 0.019(2) 0.018(2) 0.017(2) -0.0019(18) -0.0045(18) 0.0020(19)
O16 0.014(2) 0.019(2) 0.025(2) 0.0030(19) 0.0024(19) 0.0020(18)
O17 0.022(2) 0.018(2) 0.021(2) -0.0023(19) 0.0000(19) 0.0028(19)
O18 0.019(2) 0.020(2) 0.017(2) 0.0019(19) -0.0008(19) 0.0042(19)
O20 0.025(3) 0.035(3) 0.017(2) 0.000(2) 0.005(2) 0.006(2)
O21 0.024(3) 0.022(2) 0.015(2) 0.0007(19) -0.0045(19) 0.009(2)
O22 0.024(3) 0.026(3) 0.015(2) 0.0000(19) -0.0025(19) 0.000(2)
O23 0.018(2) 0.021(2) 0.017(2) -0.0041(19) -0.0036(18) -0.0022(19)
O24 0.013(2) 0.023(2) 0.022(2) 0.002(2) -0.0012(18) -0.0006(19)
O25 0.008(2) 0.017(2) 0.021(2) 0.0010(18) -0.0043(17) 0.0000(17)
O26 0.019(2) 0.016(2) 0.022(2) 0.0019(19) -0.0013(19) 0.0028(19)
O27 0.016(2) 0.018(2) 0.022(2) -0.0010(19) -0.0006(19) -0.0024(18)
O28 0.012(2) 0.021(2) 0.016(2) 0.0019(18) -0.0017(17) -0.0001(18)
O29 0.014(2) 0.019(2) 0.020(2) 0.0018(19) 0.0028(18) 0.0017(18)
O30 0.016(2) 0.023(2) 0.018(2) 0.0021(19) -0.0021(18) 0.0016(19)
O31 0.012(2) 0.021(2) 0.014(2) -0.0011(18) -0.0032(17) 0.0019(18)
O32 0.019(2) 0.017(2) 0.018(2) 0.0073(18) 0.0003(19) 0.0011(18)
Na1 0.0157(14) 0.055(2) 0.0350(17) 0.0098(16) 0.0023(13) 0.0033(14)
Na2 0.035(3) 0.023(2) 0.046(3) 0.000 0.000 -0.0067(19)

loop_
_atom_type_symbol
_atom_type_description
_atom_type_scat_dispersion_real
_atom_type_scat_dispersion_imag
_atom_type_scat_source
C C 0.0033 0.0016 'International Tables Vol C Tables 4.2.6.8 and 6.1.1.4'
H H 0.0000 0.0000 'International Tables Vol C Tables 4.2.6.8 and 6.1.1.4'
N N 0.0061 0.0033 'International Tables Vol C Tables 4.2.6.8 and 6.1.1.4'
O O 0.0106 0.0060 'International Tables Vol C Tables 4.2.6.8 and 6.1.1.4'
Mo Mo -1.6832 0.6857 'International Tables Vol C Tables 4.2.6.8 and 6.1.1.4'
P P 0.1023 0.0942 'International Tables Vol C Tables 4.2.6.8 and 6.1.1.4'
Fe Fe 0.3463 0.8444 'International Tables Vol C Tables 4.2.6.8 and 6.1.1.4'
Na Na 0.0362 0.0249 'International Tables Vol C Tables 4.2.6.8 and 6.1.1.4'

loop_
_geom_angle_atom_site_label_1
_geom_angle_atom_site_label_2
_geom_angle_atom_site_label_3
_geom_angle
_geom_angle_site_symmetry_1
_geom_angle_site_symmetry_3
_geom_angle_publ_flag
O31 Fe1 O31 84.7(2) 5 . ?
O31 Fe1 O28 178.23(17) 5 . ?
O31 Fe1 O28 94.49(17) . . ?
O31 Fe1 O28 94.49(17) 5 5 ?
O31 Fe1 O28 178.23(17) . 5 ?
O28 Fe1 O28 86.3(2) . 5 ?
O31 Fe1 O25 83.85(17) 5 . ?
O31 Fe1 O25 95.43(17) . . ?
O28 Fe1 O25 97.82(17) . . ?
O28 Fe1 O25 82.90(16) 5 . ?
O31 Fe1 O25 95.43(17) 5 5 ?
O31 Fe1 O25 83.84(17) . 5 ?
O28 Fe1 O25 82.90(16) . 5 ?
O28 Fe1 O25 97.82(17) 5 5 ?
O25 Fe1 O25 179.0(2) . 5 ?
O12 Fe2 O32 173.1(2) . . ?
O12 Fe2 O15 90.7(2) . 10_454 ?
O32 Fe2 O15 91.00(19) . 10_454 ?
O12 Fe2 O7 99.7(2) . . ?
O32 Fe2 O7 86.67(19) . . ?
O15 Fe2 O7 99.1(2) 10_454 . ?
O12 Fe2 O19 89.5(2) . 19_565 ?
O32 Fe2 O19 83.8(2) . 19_565 ?
O15 Fe2 O19 88.20(19) 10_454 19_565 ?
O7 Fe2 O19 168.1(2) . 19_565 ?
O12 Fe2 O2W 84.5(2) . 28 ?
O32 Fe2 O2W 93.32(19) . 28 ?
O15 Fe2 O2W 173.75(19) 10_454 28 ?
O7 Fe2 O2W 85.69(19) . 28 ?
O19 Fe2 O2W 87.78(19) 19_565 28 ?
O12 Fe2 Na1 127.27(16) . . ?
O32 Fe2 Na1 48.66(15) . . ?
O15 Fe2 Na1 60.29(15) 10_454 . ?
O7 Fe2 Na1 125.95(15) . . ?
O19 Fe2 Na1 50.33(15) 19_565 . ?
O2W Fe2 Na1 119.97(15) 28 . ?
O20 Fe3 O17 126.0(2) 19_565 10_454 ?
O20 Fe3 O11 115.4(2) 19_565 17 ?
O17 Fe3 O11 118.6(2) 10_454 17 ?
O20 Fe3 O11 102.9(2) 19_565 . ?
O17 Fe3 O11 89.91(19) 10_454 . ?
O11 Fe3 O11 76.4(2) 17 . ?
O20 Fe3 O1W 92.9(2) 19_565 . ?
O17 Fe3 O1W 84.7(2) 10_454 . ?
O11 Fe3 O1W 92.3(2) 17 . ?
O11 Fe3 O1W 163.4(2) . . ?
O1 Mo1 O24 105.6(2) . . ?
O1 Mo1 O25 102.6(2) . . ?
O24 Mo1 O25 95.83(19) . . ?
O1 Mo1 O18 96.4(2) . . ?
O24 Mo1 O18 85.69(19) . . ?
O25 Mo1 O18 159.78(18) . . ?
O1 Mo1 O23 97.1(2) . . ?
O24 Mo1 O23 156.13(18) . . ?
O25 Mo1 O23 86.03(18) . . ?
O18 Mo1 O23 84.67(19) . . ?
O1 Mo1 O9 169.8(2) . . ?
O24 Mo1 O9 83.12(18) . . ?
O25 Mo1 O9 81.26(17) . . ?
O18 Mo1 O9 78.90(17) . . ?
O23 Mo1 O9 73.62(17) . . ?
O1 Mo1 Mo2 101.25(18) . . ?
O24 Mo1 Mo2 48.29(14) . . ?
O25 Mo1 Mo2 49.13(13) . . ?
O18 Mo1 Mo2 133.58(14) . . ?
O23 Mo1 Mo2 134.15(13) . . ?
O9 Mo1 Mo2 88.39(12) . . ?
O1 Mo1 Na2 113.64(19) . . ?
O24 Mo1 Na2 40.35(14) . . ?
O25 Mo1 Na2 128.08(13) . . ?
O18 Mo1 Na2 46.64(13) . . ?
O23 Mo1 Na2 122.76(13) . . ?
O9 Mo1 Na2 69.62(13) . . ?
Mo2 Mo1 Na2 87.032(19) . . ?
O2 Mo2 O24 106.5(2) . . ?
O2 Mo2 O25 101.4(2) . . ?
O24 Mo2 O25 95.46(19) . . ?
O2 Mo2 O13 96.0(2) . . ?
O24 Mo2 O13 87.3(2) . . ?
O25 Mo2 O13 160.80(19) . . ?
O2 Mo2 O26 95.9(2) . . ?
O24 Mo2 O26 156.63(19) . . ?
O25 Mo2 O26 86.16(18) . . ?
O13 Mo2 O26 83.99(19) . . ?
O2 Mo2 O8 167.7(2) . . ?
O24 Mo2 O8 85.16(18) . . ?
O25 Mo2 O8 80.83(17) . . ?
O13 Mo2 O8 80.47(17) . . ?
O26 Mo2 O8 72.05(17) . . ?
O2 Mo2 Mo1 101.01(18) . . ?
O24 Mo2 Mo1 48.20(14) . . ?
O25 Mo2 Mo1 48.84(13) . . ?
O13 Mo2 Mo1 135.18(14) . . ?
O26 Mo2 Mo1 134.08(13) . . ?
O8 Mo2 Mo1 89.58(11) . . ?
O3 Mo3 O27 105.9(2) . . ?
O3 Mo3 O28 101.7(2) . . ?
O27 Mo3 O28 94.99(18) . . ?
O3 Mo3 O14 94.9(2) . . ?
O27 Mo3 O14 88.50(19) . . ?
O28 Mo3 O14 161.43(19) . . ?
O3 Mo3 O26 100.1(2) . . ?
O27 Mo3 O26 152.89(19) . . ?
O28 Mo3 O26 87.15(18) . . ?
O14 Mo3 O26 81.62(19) . . ?
O3 Mo3 O8 171.7(2) . . ?
O27 Mo3 O8 82.21(18) . . ?
O28 Mo3 O8 79.08(17) . . ?
O14 Mo3 O8 83.35(17) . . ?
O26 Mo3 O8 71.65(17) . . ?
O3 Mo3 Mo4 99.77(18) . . ?
O27 Mo3 Mo4 48.08(13) . . ?
O28 Mo3 Mo4 48.77(13) . . ?
O14 Mo3 Mo4 136.47(14) . . ?
O26 Mo3 Mo4 134.46(13) . . ?
O8 Mo3 Mo4 86.95(11) . . ?
O4 Mo4 O27 105.2(2) . . ?
O4 Mo4 O28 102.1(2) . . ?
O27 Mo4 O28 95.26(19) . . ?
O4 Mo4 O21 95.6(2) . . ?
O27 Mo4 O21 89.2(2) . . ?
O28 Mo4 O21 159.95(19) . . ?
O4 Mo4 O29 95.7(2) . . ?
O27 Mo4 O29 158.79(19) . . ?
O28 Mo4 O29 84.11(18) . . ?
O21 Mo4 O29 84.74(19) . . ?
O4 Mo4 O10 169.6(2) . . ?
O27 Mo4 O10 83.39(18) . . ?
O28 Mo4 O10 82.62(17) . . ?
O21 Mo4 O10 78.48(17) . . ?
O29 Mo4 O10 75.50(17) . . ?
O4 Mo4 Mo3 99.54(18) . . ?
O27 Mo4 Mo3 48.37(14) . . ?
O28 Mo4 Mo3 48.76(13) . . ?
O21 Mo4 Mo3 137.33(14) . . ?
O29 Mo4 Mo3 132.47(13) . . ?
O10 Mo4 Mo3 90.50(11) . . ?
O5 Mo5 O30 105.7(2) . . ?
O5 Mo5 O31 101.0(2) . . ?
O30 Mo5 O31 95.42(19) . . ?
O5 Mo5 O22 96.9(2) . . ?
O30 Mo5 O22 86.0(2) . . ?
O31 Mo5 O22 160.8(2) . . ?
O5 Mo5 O29 97.5(2) . . ?
O30 Mo5 O29 155.84(19) . . ?
O31 Mo5 O29 86.41(18) . . ?
O22 Mo5 O29 84.67(19) . . ?
O5 Mo5 O10 171.4(2) . . ?
O30 Mo5 O10 82.42(18) . . ?
O31 Mo5 O10 80.80(17) . . ?
O22 Mo5 O10 80.45(17) . . ?
O29 Mo5 O10 74.07(17) . . ?
O5 Mo5 Mo6 99.79(18) . . ?
O30 Mo5 Mo6 48.05(14) . . ?
O31 Mo5 Mo6 49.04(13) . . ?
O22 Mo5 Mo6 133.84(14) . . ?
O29 Mo5 Mo6 134.44(13) . . ?
O10 Mo5 Mo6 87.82(11) . . ?
O6 Mo6 O30 104.7(2) . . ?
O6 Mo6 O31 103.4(2) . . ?
O30 Mo6 O31 95.04(19) . . ?
O6 Mo6 O16 97.7(2) . . ?
O30 Mo6 O16 84.00(19) . . ?
O31 Mo6 O16 158.42(19) . . ?
O6 Mo6 O23 96.2(2) . . ?
O30 Mo6 O23 157.65(19) . . ?
O31 Mo6 O23 87.70(18) . . ?
O16 Mo6 O23 85.40(18) . . ?
O6 Mo6 O9 169.2(2) . . ?
O30 Mo6 O9 84.89(18) . . ?
O31 Mo6 O9 80.44(18) . . ?
O16 Mo6 O9 78.00(17) . . ?
O23 Mo6 O9 73.67(17) . . ?
O6 Mo6 Mo5 100.80(18) . . ?
O30 Mo6 Mo5 47.78(14) . . ?
O31 Mo6 Mo5 48.93(13) . . ?
O16 Mo6 Mo5 131.26(14) . . ?
O23 Mo6 Mo5 135.93(13) . . ?
O9 Mo6 Mo5 89.39(11) . . ?
O6 Mo6 Na1 116.95(19) . 10_454 ?
O30 Mo6 Na1 35.71(15) . 10_454 ?
O31 Mo6 Na1 120.53(14) . 10_454 ?
O16 Mo6 Na1 50.83(14) . 10_454 ?
O23 Mo6 Na1 125.96(14) . 10_454 ?
O9 Mo6 Na1 68.07(12) . 10_454 ?
Mo5 Mo6 Na1 80.68(5) . 10_454 ?
O7 P1 O8 109.7(3) . . ?
O7 P1 O9 109.6(3) . . ?
O8 P1 O9 109.0(2) . . ?
O7 P1 O10 113.6(3) . . ?
O8 P1 O10 108.0(3) . . ?
O9 P1 O10 106.8(2) . . ?
O12 P2 O13 112.5(3) . . ?
O12 P2 O11 109.2(3) . . ?
O13 P2 O11 108.9(3) . . ?
O12 P2 O14 108.7(3) . . ?
O13 P2 O14 109.8(3) . . ?
O11 P2 O14 107.6(3) . . ?
O17 P3 O15 114.2(3) . . ?
O17 P3 O18 109.3(3) . . ?
O15 P3 O18 105.9(3) . . ?
O17 P3 O16 108.0(3) . . ?
O15 P3 O16 108.2(3) . . ?
O18 P3 O16 111.3(3) . . ?
O17 P3 Na2 122.7(2) . . ?
O15 P3 Na2 47.2(2) . . ?
O18 P3 Na2 59.1(2) . . ?
O16 P3 Na2 129.0(2) . . ?
O17 P3 Na1 124.9(2) . 10_454 ?
O15 P3 Na1 53.18(19) . 10_454 ?
O18 P3 Na1 125.7(2) . 10_454 ?
O16 P3 Na1 55.10(19) . 10_454 ?
Na2 P3 Na1 88.47(11) . 10_454 ?
O19 P4 O20 110.8(3) . . ?
O19 P4 O21 109.9(3) . . ?
O20 P4 O21 109.0(3) . . ?
O19 P4 O22 108.7(3) . . ?
O20 P4 O22 108.1(3) . . ?
O21 P4 O22 110.2(3) . . ?
O32 P5 O32 108.27(17) 10_454 19_565 ?
O32 P5 O32 108.27(17) 10_454 28 ?
O32 P5 O32 111.9(3) 19_565 28 ?
O32 P5 O32 111.9(3) 10_454 . ?
O32 P5 O32 108.27(17) 19_565 . ?
O32 P5 O32 108.27(17) 28 . ?
O32 P5 Na1 37.79(18) 10_454 10_454 ?
O32 P5 Na1 137.44(19) 19_565 10_454 ?
O32 P5 Na1 73.93(18) 28 10_454 ?
O32 P5 Na1 109.30(18) . 10_454 ?
O32 P5 Na1 137.44(19) 10_454 28 ?
O32 P5 Na1 109.30(18) 19_565 28 ?
O32 P5 Na1 37.79(18) 28 28 ?
O32 P5 Na1 73.94(18) . 28 ?
Na1 P5 Na1 99.71(4) 10_454 28 ?
O32 P5 Na1 73.93(18) 10_454 19_565 ?
O32 P5 Na1 37.79(18) 19_565 19_565 ?
O32 P5 Na1 109.30(18) 28 19_565 ?
O32 P5 Na1 137.44(19) . 19_565 ?
Na1 P5 Na1 99.71(4) 10_454 19_565 ?
Na1 P5 Na1 131.51(12) 28 19_565 ?
O32 P5 Na1 109.30(18) 10_454 . ?
O32 P5 Na1 73.94(18) 19_565 . ?
O32 P5 Na1 137.44(19) 28 . ?
O32 P5 Na1 37.78(18) . . ?
Na1 P5 Na1 131.51(12) 10_454 . ?
Na1 P5 Na1 99.71(4) 28 . ?
Na1 P5 Na1 99.71(4) 19_565 . ?
P1 O7 Fe2 138.0(3) . . ?
P1 O8 Mo2 125.1(3) . . ?
P1 O8 Mo3 128.2(3) . . ?
Mo2 O8 Mo3 102.48(17) . . ?
P1 O9 Mo1 124.5(2) . . ?
P1 O9 Mo6 128.4(3) . . ?
Mo1 O9 Mo6 99.46(17) . . ?
P1 O10 Mo4 124.5(2) . . ?
P1 O10 Mo5 127.2(2) . . ?
Mo4 O10 Mo5 97.13(17) . . ?
P2 O11 Fe3 140.1(3) . 17 ?
P2 O11 Fe3 114.7(3) . . ?
Fe3 O11 Fe3 103.6(2) 17 . ?
P2 O12 Fe2 163.1(3) . . ?
P2 O13 Mo2 132.1(3) . . ?
P2 O14 Mo3 129.5(3) . . ?
P3 O15 Fe2 136.3(3) . 10_454 ?
P3 O15 Na2 104.4(2) . . ?
Fe2 O15 Na2 111.6(2) 10_454 . ?
P3 O15 Na1 99.5(2) . 10_454 ?
Fe2 O15 Na1 79.41(16) 10_454 10_454 ?
Na2 O15 Na1 125.3(2) . 10_454 ?
P3 O16 Mo6 136.8(3) . . ?
P3 O16 Na1 97.0(2) . 10_454 ?
Mo6 O16 Na1 93.63(18) . 10_454 ?
P3 O17 Fe3 131.8(3) . 10_454 ?
P3 O18 Mo1 135.7(3) . . ?
P3 O18 Na2 91.4(2) . . ?
Mo1 O18 Na2 99.16(18) . . ?
P4 O19 Fe2 137.6(3) . 28 ?
P4 O19 Na1 134.6(3) . 28 ?
Fe2 O19 Na1 87.6(2) 28 28 ?
P4 O20 Fe3 132.5(3) . 28 ?
P4 O21 Mo4 138.4(3) . . ?
P4 O22 Mo5 137.2(3) . . ?
Mo6 O23 Mo1 112.8(2) . . ?
Mo1 O24 Mo2 83.52(18) . . ?
Mo1 O24 Na2 109.5(2) . . ?
Mo2 O24 Na2 157.0(3) . . ?
Mo1 O25 Mo2 82.03(16) . . ?
Mo1 O25 Fe1 135.2(2) . . ?
Mo2 O25 Fe1 132.3(2) . . ?
Mo3 O26 Mo2 112.7(2) . . ?
Mo4 O27 Mo3 83.55(18) . . ?
Mo3 O28 Mo4 82.46(17) . . ?
Mo3 O28 Fe1 132.6(2) . . ?
Mo4 O28 Fe1 135.9(2) . . ?
Mo5 O29 Mo4 112.7(2) . . ?
Mo5 O30 Mo6 84.17(18) . . ?
Mo5 O30 Na1 148.0(3) . 10_454 ?
Mo6 O30 Na1 114.1(2) . 10_454 ?
Mo5 O31 Mo6 82.03(17) . . ?
Mo5 O31 Fe1 135.7(2) . . ?
Mo6 O31 Fe1 135.2(2) . . ?
P5 O32 Fe2 149.3(3) . . ?
P5 O32 Na1 117.9(3) . . ?
Fe2 O32 Na1 90.88(19) . . ?
O30 Na1 O32 158.1(2) 10_454 . ?
O30 Na1 O19 130.8(2) 10_454 19_565 ?
O32 Na1 O19 70.79(18) . 19_565 ?
O30 Na1 O2W 75.18(19) 10_454 . ?
O32 Na1 O2W 103.5(2) . . ?
O19 Na1 O2W 108.4(2) 19_565 . ?
O30 Na1 O15 112.63(19) 10_454 10_454 ?
O32 Na1 O15 68.99(17) . 10_454 ?
O19 Na1 O15 67.58(17) 19_565 10_454 ?
O2W Na1 O15 172.1(2) . 10_454 ?
O30 Na1 O16 63.91(17) 10_454 10_454 ?
O32 Na1 O16 123.83(19) . 10_454 ?
O19 Na1 O16 82.80(18) 19_565 10_454 ?
O2W Na1 O16 132.1(2) . 10_454 ?
O15 Na1 O16 55.12(15) 10_454 10_454 ?
O30 Na1 Fe2 151.16(18) 10_454 . ?
O32 Na1 Fe2 40.45(12) . . ?
O19 Na1 Fe2 42.07(13) 19_565 . ?
O2W Na1 Fe2 132.22(17) . . ?
O15 Na1 Fe2 40.30(11) 10_454 . ?
O16 Na1 Fe2 87.60(13) 10_454 . ?
O30 Na1 P5 136.00(19) 10_454 . ?
O32 Na1 P5 24.29(12) . . ?
O19 Na1 P5 92.90(15) 19_565 . ?
O2W Na1 P5 87.27(15) . . ?
O15 Na1 P5 86.26(13) 10_454 . ?
O16 Na1 P5 139.83(16) 10_454 . ?
Fe2 Na1 P5 64.43(6) . . ?
O30 Na1 P3 88.97(15) 10_454 10_454 ?
O32 Na1 P3 96.03(15) . 10_454 ?
O19 Na1 P3 72.27(14) 19_565 10_454 ?
O2W Na1 P3 159.57(18) . 10_454 ?
O15 Na1 P3 27.29(10) 10_454 10_454 ?
O16 Na1 P3 27.87(10) 10_454 10_454 ?
Fe2 Na1 P3 62.24(7) . 10_454 ?
P5 Na1 P3 113.17(10) . 10_454 ?
O30 Na1 Mo6 30.18(12) 10_454 10_454 ?
O32 Na1 Mo6 146.65(18) . 10_454 ?
O19 Na1 Mo6 115.29(16) 19_565 10_454 ?
O2W Na1 Mo6 104.96(15) . 10_454 ?
O15 Na1 Mo6 82.90(12) 10_454 10_454 ?
O16 Na1 Mo6 35.54(10) 10_454 10_454 ?
Fe2 Na1 Mo6 121.10(10) . 10_454 ?
P5 Na1 Mo6 142.62(12) . 10_454 ?
P3 Na1 Mo6 58.86(6) 10_454 10_454 ?
O15 Na2 O15 122.0(3) . 10_454 ?
O15 Na2 O24 97.01(16) . 10_454 ?
O15 Na2 O24 111.08(15) 10_454 10_454 ?
O15 Na2 O24 111.08(15) . . ?
O15 Na2 O24 97.01(16) 10_454 . ?
O24 Na2 O24 120.4(3) 10_454 . ?
O15 Na2 O18 57.74(14) . . ?
O15 Na2 O18 154.15(16) 10_454 . ?
O24 Na2 O18 94.03(18) 10_454 . ?
O24 Na2 O18 63.51(16) . . ?
O15 Na2 O18 154.15(16) . 10_454 ?
O15 Na2 O18 57.75(14) 10_454 10_454 ?
O24 Na2 O18 63.51(16) 10_454 10_454 ?
O24 Na2 O18 94.02(18) . 10_454 ?
O18 Na2 O18 135.6(3) . 10_454 ?
O15 Na2 P3 28.42(11) . . ?
O15 Na2 P3 146.1(2) 10_454 . ?
O24 Na2 P3 94.07(12) 10_454 . ?
O24 Na2 P3 88.87(12) . . ?
O18 Na2 P3 29.48(10) . . ?
O18 Na2 P3 155.41(17) 10_454 . ?
O15 Na2 P3 146.1(2) . 10_454 ?
O15 Na2 P3 28.43(11) 10_454 10_454 ?
O24 Na2 P3 88.86(12) 10_454 10_454 ?
O24 Na2 P3 94.06(12) . 10_454 ?
O18 Na2 P3 155.41(17) . 10_454 ?
O18 Na2 P3 29.48(10) 10_454 10_454 ?
P3 Na2 P3 174.11(18) . 10_454 ?
O15 Na2 Mo1 83.00(11) . . ?
O15 Na2 Mo1 122.83(11) 10_454 . ?
O24 Na2 Mo1 115.67(17) 10_454 . ?
O24 Na2 Mo1 30.18(11) . . ?
O18 Na2 Mo1 34.20(10) . . ?
O18 Na2 Mo1 119.94(16) 10_454 . ?
P3 Na2 Mo1 58.79(4) . . ?
P3 Na2 Mo1 124.24(7) 10_454 . ?
O15 Na2 Mo1 122.83(11) . 10_454 ?
O15 Na2 Mo1 83.00(11) 10_454 10_454 ?
O24 Na2 Mo1 30.18(11) 10_454 10_454 ?
O24 Na2 Mo1 115.66(17) . 10_454 ?
O18 Na2 Mo1 119.94(16) . 10_454 ?
O18 Na2 Mo1 34.20(10) 10_454 10_454 ?
P3 Na2 Mo1 124.24(7) . 10_454 ?
P3 Na2 Mo1 58.79(4) 10_454 10_454 ?
Mo1 Na2 Mo1 128.58(14) . 10_454 ?
Fe2 O2W Na1 114.0(2) 19_565 . ?
C1 N1 C5 120.0 . . ?
N1 C1 C2 120.0 . . ?
N1 C1 H1A 120.0 . . ?
C2 C1 H1A 120.0 . . ?
C3 C2 C1 120.0 . . ?
C3 C2 H2A 120.0 . . ?
C1 C2 H2A 120.0 . . ?
C4 C3 C2 120.0 . . ?
C4 C3 C3 122(3) . 7_544 ?
C2 C3 C3 117(3) . 7_544 ?
C5 C4 C3 120.0 . . ?
C5 C4 H4A 120.0 . . ?
C3 C4 H4A 120.0 . . ?
C4 C5 N1 120.0 . . ?
C4 C5 H5A 120.0 . . ?
N1 C5 H5A 120.0 . . ?
C6 N2 C10 120.0 . . ?
C7 C6 N2 120.0 . . ?
C7 C6 H6A 120.0 . . ?
N2 C6 H6A 120.0 . . ?
C8 C7 C6 120.0 . . ?
C8 C7 C11 32.3(12) . 10_444 ?
C6 C7 C11 137.3(15) . 10_444 ?
C8 C7 H7A 120.0 . . ?
C6 C7 H7A 120.0 . . ?
C11 C7 H7A 96.3 10_444 . ?
C8 C7 H11A 67.2(18) . 10_444 ?
C6 C7 H11A 113(2) . 10_444 ?
C11 C7 H11A 40.5(12) 10_444 10_444 ?
H7A C7 H11A 90.1 . 10_444 ?
C11 C8 N3 113(4) 10_444 10_444 ?
C11 C8 C9 134(3) 10_444 . ?
N3 C8 C9 37.6(13) 10_444 . ?
C11 C8 C7 75(2) 10_444 . ?
N3 C8 C7 155.9(16) 10_444 . ?
C9 C8 C7 120.0 . . ?
C11 C8 C14 56(3) 10_444 7_544 ?
N3 C8 C14 59(2) 10_444 7_544 ?
C9 C8 C14 91.0(16) . 7_544 ?
C7 C8 C14 129.8(16) . 7_544 ?
C11 C8 C13 64.5(18) 10_444 . ?
N3 C8 C13 88.8(13) 10_444 . ?
C9 C8 C13 125.1(11) . . ?
C7 C8 C13 114.7(11) . . ?
C14 C8 C13 55.2(8) 7_544 . ?
C11 C8 C12 29(2) 10_444 10_444 ?
N3 C8 C12 105.4(18) 10_444 10_444 ?
C9 C8 C12 140.5(14) . 10_444 ?
C7 C8 C12 92.4(10) . 10_444 ?
C14 C8 C12 49.6(17) 7_544 10_444 ?
C13 C8 C12 35.3(9) . 10_444 ?
C11 C8 H11A 47.1(14) 10_444 10_444 ?
N3 C8 H11A 138(4) 10_444 10_444 ?
C9 C8 H11A 122.2(15) . 10_444 ?
C7 C8 H11A 33.2(18) . 10_444 ?
C14 C8 H11A 98(2) 7_544 10_444 ?
C13 C8 H11A 105.6(12) . 10_444 ?
C12 C8 H11A 72.6(11) 10_444 10_444 ?
N3 C9 C8 38.0(19) 10_444 . ?
N3 C9 C10 156.2(17) 10_444 . ?
C8 C9 C10 120.0 . . ?
N3 C9 C14 40.2(14) 10_444 10_444 ?
C8 C9 C14 75.9(10) . 10_444 ?
C10 C9 C14 163.5(9) . 10_444 ?
N3 C9 C14 20(2) 10_444 7_544 ?
C8 C9 C14 44.5(10) . 7_544 ?
C10 C9 C14 144.2(10) . 7_544 ?
C14 C9 C14 49.7(10) 10_444 7_544 ?
N3 C9 C11 35.3(15) 10_444 10_444 ?
C8 C9 C11 16.2(14) . 10_444 ?
C10 C9 C11 121.0(7) . 10_444 ?
C14 C9 C11 75.5(8) 10_444 10_444 ?
C14 C9 C11 33.5(11) 7_544 10_444 ?
N3 C9 H9A 82.7 10_444 . ?
C8 C9 H9A 120.0 . . ?
C10 C9 H9A 120.0 . . ?
C14 C9 H9A 44.3 10_444 . ?
C14 C9 H9A 84.3 7_544 . ?
C11 C9 H9A 116.5 10_444 . ?
C9 C10 N2 120.0 . . ?
C9 C10 H10A 120.0 . . ?
N2 C10 H10A 120.0 . . ?
C9 N3 C8 104(4) 10_444 10_444 ?
C9 N3 C14 145(7) 10_444 16_444 ?
C8 N3 C14 82(3) 10_444 16_444 ?
C9 N3 C14 116(4) 10_444 . ?
C8 N3 C14 133(4) 10_444 . ?
C14 N3 C14 78.9(17) 16_444 . ?
C9 N3 C11 123(4) 10_444 . ?
C8 N3 C11 31(4) 10_444 . ?
C14 N3 C11 52.2(19) 16_444 . ?
C14 N3 C11 120.9(10) . . ?
C9 N3 N3 110(5) 10_444 16_444 ?
C8 N3 N3 138(4) 10_444 16_444 ?
C14 N3 N3 56(2) 16_444 16_444 ?
C14 N3 N3 46(2) . 16_444 ?
C11 N3 N3 108(3) . 16_444 ?
C9 N3 C13 161(6) 10_444 10_444 ?
C8 N3 C13 61.6(17) 10_444 10_444 ?
C14 N3 C13 50.6(9) 16_444 10_444 ?
C14 N3 C13 73.2(12) . 10_444 ?
C11 N3 C13 51.4(11) . 10_444 ?
N3 N3 C13 88.5(13) 16_444 10_444 ?
C8 C11 C14 90(4) 10_444 16_444 ?
C8 C11 N3 36(4) 10_444 . ?
C14 C11 N3 55(2) 16_444 . ?
C8 C11 C12 135(4) 10_444 . ?
C14 C11 C12 74(2) 16_444 . ?
N3 C11 C12 119.9(10) . . ?
C8 C11 C7 73(3) 10_444 10_444 ?
C14 C11 C7 160(3) 16_444 10_444 ?
N3 C11 C7 106(2) . 10_444 ?
C12 C11 C7 126(3) . 10_444 ?
C8 C11 C13 86(4) 10_444 10_444 ?
C14 C11 C13 63.9(11) 16_444 10_444 ?
N3 C11 C13 79.0(13) . 10_444 ?
C12 C11 C13 48.9(15) . 10_444 ?
C7 C11 C13 124(4) 10_444 10_444 ?
C8 C11 C12 133(4) 10_444 10_444 ?
C14 C11 C12 73(2) 16_444 10_444 ?
N3 C11 C12 118.0(11) . 10_444 ?
C12 C11 C12 2.3(13) . 10_444 ?
C7 C11 C12 127(3) 10_444 10_444 ?
C13 C11 C12 46.7(11) 10_444 10_444 ?
C8 C11 C9 30(3) 10_444 10_444 ?
C14 C11 C9 72(3) 16_444 10_444 ?
N3 C11 C9 21.3(12) . 10_444 ?
C12 C11 C9 141.1(14) . 10_444 ?
C7 C11 C9 87.8(17) 10_444 10_444 ?
C13 C11 C9 98.7(18) 10_444 10_444 ?
C12 C11 C9 139.3(15) 10_444 10_444 ?
C8 C11 H11A 96.5 10_444 . ?
C14 C11 H11A 147.3 16_444 . ?
N3 C11 H11A 120.2 . . ?
C12 C11 H11A 119.9 . . ?
C7 C11 H11A 31.6 10_444 . ?
C13 C11 H11A 148.3 10_444 . ?
C12 C11 H11A 121.8 10_444 . ?
C9 C11 H11A 98.9 10_444 . ?
C12 C12 C13 105(4) 10_444 10_444 ?
C12 C12 C11 172(5) 10_444 . ?
C13 C12 C11 67.1(16) 10_444 . ?
C12 C12 C13 54(3) 10_444 . ?
C13 C12 C13 63.3(17) 10_444 . ?
C11 C12 C13 118.9(9) . . ?
C12 C12 C14 130(8) 10_444 16_444 ?
C13 C12 C14 59.7(14) 10_444 16_444 ?
C11 C12 C14 46.0(18) . 16_444 ?
C13 C12 C14 78.5(15) . 16_444 ?
C12 C12 C11 6(3) 10_444 10_444 ?
C13 C12 C11 100(2) 10_444 10_444 ?
C11 C12 C11 166.1(19) . 10_444 ?
C13 C12 C11 48.1(11) . 10_444 ?
C14 C12 C11 124(2) 16_444 10_444 ?
C12 C12 C14 38(6) 10_444 7_544 ?
C13 C12 C14 69.3(18) 10_444 7_544 ?
C11 C12 C14 134(3) . 7_544 ?
C13 C12 C14 46.2(13) . 7_544 ?
C14 C12 C14 117.5(14) 16_444 7_544 ?
C11 C12 C14 35.1(16) 10_444 7_544 ?
C12 C12 C8 156(5) 10_444 10_444 ?
C13 C12 C8 51.2(19) 10_444 10_444 ?
C11 C12 C8 16(2) . 10_444 ?
C13 C12 C8 106.6(16) . 10_444 ?
C14 C12 C8 44(2) 16_444 10_444 ?
C11 C12 C8 151(2) 10_444 10_444 ?
C14 C12 C8 119(3) 7_544 10_444 ?
C12 C12 H12A 66.4 10_444 . ?
C13 C12 H12A 145.9 10_444 . ?
C11 C12 H12A 120.7 . . ?
C13 C12 H12A 120.4 . . ?
C14 C12 H12A 151.6 16_444 . ?
C11 C12 H12A 72.5 10_444 . ?
C14 C12 H12A 89.5 7_544 . ?
C8 C12 H12A 131.8 10_444 . ?
C12 C12 H12A 81(3) 10_444 10_444 ?
C13 C12 H12A 172(6) 10_444 10_444 ?
C11 C12 H12A 107(4) . 10_444 ?
C13 C12 H12A 124(5) . 10_444 ?
C14 C12 H12A 121(7) 16_444 10_444 ?
C11 C12 H12A 86(2) 10_444 10_444 ?
C14 C12 H12A 115(4) 7_544 10_444 ?
C8 C12 H12A 123(3) 10_444 10_444 ?
H12A C12 H12A 31.9 . 10_444 ?
C12 C13 C13 66.5(16) 10_444 10_444 ?
C12 C13 C14 74(3) 10_444 7_544 ?
C13 C13 C14 85(2) 10_444 7_544 ?
C12 C13 C12 21.2(19) 10_444 . ?
C13 C13 C12 50.2(14) 10_444 . ?
C14 C13 C12 87(3) 7_544 . ?
C12 C13 C13 141.9(18) 10_444 7_544 ?
C13 C13 C13 78.5(7) 10_444 7_544 ?
C14 C13 C13 119.5(9) 7_544 7_544 ?
C12 C13 C13 120.9(9) . 7_544 ?
C12 C13 C11 64.0(10) 10_444 10_444 ?
C13 C13 C11 119(2) 10_444 10_444 ?
C14 C13 C11 48(2) 7_544 10_444 ?
C12 C13 C11 85.2(19) . 10_444 ?
C13 C13 C11 152.7(19) 7_544 10_444 ?
C12 C13 C8 93.5(13) 10_444 . ?
C13 C13 C8 140.4(17) 10_444 . ?
C14 C13 C8 56(2) 7_544 . ?
C12 C13 C8 114.7(12) . . ?
C13 C13 C8 124.0(13) 7_544 . ?
C11 C13 C8 29.5(13) 10_444 . ?
C12 C13 C13 112(3) 10_444 16_444 ?
C13 C13 C13 51.8(10) 10_444 16_444 ?
C14 C13 C13 74.8(13) 7_544 16_444 ?
C12 C13 C13 101(2) . 16_444 ?
C13 C13 C13 49.7(9) 7_544 16_444 ?
C11 C13 C13 122.7(16) 10_444 16_444 ?
C8 C13 C13 114.8(8) . 16_444 ?
C12 C13 N3 107.1(17) 10_444 10_444 ?
C13 C13 N3 121.8(19) 10_444 10_444 ?
C14 C13 N3 42(2) 7_544 10_444 ?
C12 C13 N3 125.7(19) . 10_444 ?
C13 C13 N3 103.9(15) 7_544 10_444 ?
C11 C13 N3 49.6(8) 10_444 10_444 ?
C8 C13 N3 29.6(9) . 10_444 ?
C13 C13 N3 85.2(9) 16_444 10_444 ?
C12 C13 C14 74.7(16) 10_444 16_444 ?
C13 C13 C14 48.0(11) 10_444 16_444 ?
C14 C13 C14 131.2(18) 7_544 16_444 ?
C12 C13 C14 54.2(14) . 16_444 ?
C13 C13 C14 70.7(12) 7_544 16_444 ?
C11 C13 C14 136.6(11) 10_444 16_444 ?
C8 C13 C14 161.0(13) . 16_444 ?
C13 C13 C14 83.7(11) 16_444 16_444 ?
N3 C13 C14 168.6(18) 10_444 16_444 ?
C12 C13 C14 128(3) 10_444 10_444 ?
C13 C13 C14 92.8(15) 10_444 10_444 ?
C14 C13 C14 57(2) 7_544 10_444 ?
C12 C13 C14 132(3) . 10_444 ?
C13 C13 C14 65.9(13) 7_544 10_444 ?
C11 C13 C14 91.1(12) 10_444 10_444 ?
C8 C13 C14 72.6(8) . 10_444 ?
C13 C13 C14 44.1(6) 16_444 10_444 ?
N3 C13 C14 43.6(6) 10_444 10_444 ?
C14 C13 C14 126.3(12) 16_444 10_444 ?
C11 C14 N3 72(3) 16_444 16_444 ?
C11 C14 N3 149(4) 16_444 . ?
N3 C14 N3 78(3) 16_444 . ?
C11 C14 C13 67.7(19) 16_444 7_544 ?
N3 C14 C13 87(2) 16_444 7_544 ?
N3 C14 C13 119.6(10) . 7_544 ?
C11 C14 C8 34(2) 16_444 7_544 ?
N3 C14 C8 39(3) 16_444 7_544 ?
N3 C14 C8 117(4) . 7_544 ?
C13 C14 C8 69.1(17) 7_544 7_544 ?
C11 C14 C12 60.3(17) 16_444 16_444 ?
N3 C14 C12 123(3) 16_444 16_444 ?
N3 C14 C12 148(3) . 16_444 ?
C13 C14 C12 46.7(18) 7_544 16_444 ?
C8 C14 C12 87(2) 7_544 16_444 ?
C11 C14 C14 118(4) 16_444 16_444 ?
N3 C14 C14 55.5(19) 16_444 16_444 ?
N3 C14 C14 45.7(14) . 16_444 ?
C13 C14 C14 78.0(19) 7_544 16_444 ?
C8 C14 C14 86(4) 7_544 16_444 ?
C12 C14 C14 122.6(17) 16_444 16_444 ?
C11 C14 C13 103(2) 16_444 16_444 ?
N3 C14 C13 127.4(17) 16_444 16_444 ?
N3 C14 C13 101(2) . 16_444 ?
C13 C14 C13 46.7(16) 7_544 16_444 ?
C8 C14 C13 115.5(17) 7_544 16_444 ?
C12 C14 C13 47.3(10) 16_444 16_444 ?
C14 C14 C13 86.4(7) 16_444 16_444 ?
C11 C14 C12 72(2) 16_444 7_544 ?
N3 C14 C12 130(3) 16_444 7_544 ?
N3 C14 C12 136(3) . 7_544 ?
C13 C14 C12 46.6(13) 7_544 7_544 ?
C8 C14 C12 97(2) 7_544 7_544 ?
C12 C14 C12 12.0(17) 16_444 7_544 ?
C14 C14 C12 116.8(8) 16_444 7_544 ?
C13 C14 C12 36.0(10) 16_444 7_544 ?
C11 C14 C13 128(2) 16_444 10_444 ?
N3 C14 C13 97.4(18) 16_444 10_444 ?
N3 C14 C13 63.2(11) . 10_444 ?
C13 C14 C13 61.1(12) 7_544 10_444 ?
C8 C14 C13 114(2) 7_544 10_444 ?
C12 C14 C13 88.5(14) 16_444 10_444 ?
C14 C14 C13 44.9(6) 16_444 10_444 ?
C13 C14 C13 43.4(7) 16_444 10_444 ?
C12 C14 C13 78.5(13) 7_544 10_444 ?
C11 C14 C9 138(3) 16_444 10_444 ?
N3 C14 C9 81(3) 16_444 10_444 ?
N3 C14 C9 24.1(17) . 10_444 ?
C13 C14 C9 144(2) 7_544 10_444 ?
C8 C14 C9 116(4) 7_544 10_444 ?
C12 C14 C9 157(4) 16_444 10_444 ?
C14 C14 C9 67(2) 16_444 10_444 ?
C13 C14 C9 119(3) 16_444 10_444 ?
C12 C14 C9 147(4) 7_544 10_444 ?
C13 C14 C9 86.3(18) 10_444 10_444 ?
C11 C14 C9 74(3) 16_444 7_544 ?
N3 C14 C9 15(2) 16_444 7_544 ?
N3 C14 C9 75(3) . 7_544 ?
C13 C14 C9 101(3) 7_544 7_544 ?
C8 C14 C9 44(2) 7_544 7_544 ?
C12 C14 C9 131(3) 16_444 7_544 ?
C14 C14 C9 63(2) 16_444 7_544 ?
C13 C14 C9 141.8(19) 16_444 7_544 ?
C12 C14 C9 141(3) 7_544 7_544 ?
C13 C14 C9 107.8(19) 10_444 7_544 ?
C9 C14 C9 72(4) 10_444 7_544 ?
C11 C14 H14A 61.2 16_444 . ?
N3 C14 H14A 103.8 16_444 . ?
N3 C14 H14A 120.0 . . ?
C13 C14 H14A 120.3 7_544 . ?
C8 C14 H14A 83.8 7_544 . ?
C12 C14 H14A 81.1 16_444 . ?
C14 C14 H14A 153.7 16_444 . ?
C13 C14 H14A 119.8 16_444 . ?
C12 C14 H14A 88.6 7_544 . ?
C13 C14 H14A 158.7 10_444 . ?
C9 C14 H14A 96.0 10_444 . ?
C9 C14 H14A 93.0 7_544 . ?

loop_
_geom_bond_atom_site_label_1
_geom_bond_atom_site_label_2
_geom_bond_distance
_geom_bond_site_symmetry_2
_geom_bond_publ_flag
Fe1 O31 2.130(5) 5 ?
Fe1 O31 2.130(5) . ?
Fe1 O28 2.179(5) . ?
Fe1 O28 2.179(5) 5 ?
Fe1 O25 2.190(4) . ?
Fe1 O25 2.190(4) 5 ?
Fe2 O12 1.929(5) . ?
Fe2 O32 1.970(4) . ?
Fe2 O15 1.998(5) 10_454 ?
Fe2 O7 2.004(5) . ?
Fe2 O19 2.036(5) 19_565 ?
Fe2 O2W 2.130(5) 28 ?
Fe2 Na1 3.037(3) . ?
Fe3 O20 1.982(5) 19_565 ?
Fe3 O17 2.045(5) 10_454 ?
Fe3 O11 2.094(5) 17 ?
Fe3 O11 2.149(5) . ?
Fe3 O1W 2.189(7) . ?
Mo1 O1 1.677(5) . ?
Mo1 O24 1.943(5) . ?
Mo1 O25 1.969(4) . ?
Mo1 O18 2.075(5) . ?
Mo1 O23 2.098(5) . ?
Mo1 O9 2.285(4) . ?
Mo1 Mo2 2.5902(8) . ?
Mo1 Na2 3.644(2) . ?
Mo2 O2 1.676(5) . ?
Mo2 O24 1.946(5) . ?
Mo2 O25 1.978(4) . ?
Mo2 O13 2.052(5) . ?
Mo2 O26 2.120(5) . ?
Mo2 O8 2.235(4) . ?
Mo3 O3 1.678(5) . ?
Mo3 O27 1.955(5) . ?
Mo3 O28 1.971(5) . ?
Mo3 O14 2.040(5) . ?
Mo3 O26 2.101(5) . ?
Mo3 O8 2.272(4) . ?
Mo3 Mo4 2.5984(8) . ?
Mo4 O4 1.674(5) . ?
Mo4 O27 1.946(5) . ?
Mo4 O28 1.971(4) . ?
Mo4 O21 2.067(4) . ?
Mo4 O29 2.091(5) . ?
Mo4 O10 2.277(4) . ?
Mo5 O5 1.669(5) . ?
Mo5 O30 1.928(5) . ?
Mo5 O31 1.972(4) . ?
Mo5 O22 2.049(5) . ?
Mo5 O29 2.079(5) . ?
Mo5 O10 2.353(4) . ?
Mo5 Mo6 2.5903(8) . ?
Mo6 O6 1.675(5) . ?
Mo6 O30 1.937(5) . ?
Mo6 O31 1.975(5) . ?
Mo6 O16 2.048(5) . ?
Mo6 O23 2.091(5) . ?
Mo6 O9 2.288(4) . ?
Mo6 Na1 3.516(3) 10_454 ?
P1 O7 1.514(5) . ?
P1 O8 1.543(5) . ?
P1 O9 1.543(5) . ?
P1 O10 1.545(5) . ?
P2 O12 1.508(5) . ?
P2 O13 1.535(5) . ?
P2 O11 1.535(5) . ?
P2 O14 1.542(5) . ?
P3 O17 1.513(5) . ?
P3 O15 1.537(5) . ?
P3 O18 1.540(5) . ?
P3 O16 1.557(5) . ?
P3 Na2 3.1277(17) . ?
P3 Na1 3.306(4) 10_454 ?
P4 O19 1.516(5) . ?
P4 O20 1.533(5) . ?
P4 O21 1.541(5) . ?
P4 O22 1.552(5) . ?
P5 O32 1.531(4) 10_454 ?
P5 O32 1.531(4) 19_565 ?
P5 O32 1.531(4) 28 ?
P5 O32 1.531(4) . ?
P5 Na1 3.288(3) 10_454 ?
P5 Na1 3.288(3) 28 ?
P5 Na1 3.288(3) 19_565 ?
P5 Na1 3.288(3) . ?
O15 Na2 2.369(5) . ?
O15 Na1 2.683(6) 10_454 ?
O16 Na1 2.732(6) 10_454 ?
O18 Na2 2.684(5) . ?
O19 Na1 2.339(6) 28 ?
O24 Na2 2.503(5) . ?
O30 Na1 2.249(5) 10_454 ?
O32 Na1 2.280(6) . ?
Na1 O2W 2.374(6) . ?
N1 C1 1.3900 . ?
N1 C5 1.3900 . ?
C1 C2 1.3900 . ?
C1 H1A 0.9300 . ?
C2 C3 1.3900 . ?
C2 H2A 0.9300 . ?
C3 C4 1.3900 . ?
C3 C3 1.57(3) 7_544 ?
C4 C5 1.3900 . ?
C4 H4A 0.9300 . ?
C5 H5A 0.9300 . ?
N2 C6 1.3900 . ?
N2 C10 1.3900 . ?
C6 C7 1.3900 . ?
C6 H6A 0.9599 . ?
C7 C8 1.3900 . ?
C7 C11 1.41(3) 10_444 ?
C7 H7A 0.9602 . ?
C7 H11A 0.77(4) 10_444 ?
C8 C11 0.78(3) 10_444 ?
C8 N3 0.88(3) 10_444 ?
C8 C9 1.3900 . ?
C8 C14 1.39(4) 7_544 ?
C8 C13 1.575(16) . ?
C8 C12 2.02(2) 10_444 ?
C8 H11A 1.30(3) 10_444 ?
C9 N3 0.88(2) 10_444 ?
C9 C10 1.3900 . ?
C9 C14 1.93(2) 10_444 ?
C9 C14 1.98(5) 7_544 ?
C9 C11 2.01(3) 10_444 ?
C9 H9A 0.9600 . ?
C10 H10A 0.9600 . ?
N3 C14 1.20(5) 16_444 ?
N3 C14 1.383(9) . ?
N3 C11 1.389(9) . ?
N3 N3 1.63(6) 16_444 ?
N3 C13 1.79(2) 10_444 ?
C11 C14 1.15(4) 16_444 ?
C11 C12 1.391(9) . ?
C11 C13 1.43(2) 10_444 ?
C11 C12 1.91(4) 10_444 ?
C11 H11A 0.9598 . ?
C12 C12 0.52(4) 10_444 ?
C12 C13 1.17(3) 10_444 ?
C12 C13 1.392(9) . ?
C12 C14 1.54(4) 16_444 ?
C12 C14 1.91(4) 7_544 ?
C12 H12A 0.9600 . ?
C12 H12A 0.89(2) 10_444 ?
C13 C13 1.36(3) 10_444 ?
C13 C14 1.384(9) 7_544 ?
C13 C13 1.397(9) 7_544 ?
C13 C13 1.74(3) 16_444 ?
C13 C14 1.86(3) 16_444 ?
C13 C14 1.92(3) 10_444 ?
C14 C14 1.65(4) 16_444 ?
C14 H14A 0.9598 . ?
